data_2103466
loop_
_publ_author_name
'Oswald, Iain D. H.'
'Allan, David R.'
'McGregor, Pamela A.'
'Motherwell, W. D. Samuel'
'Parsons, Simon'
'Pulham, Colin R.'

_publ_section_title
;
 The formation of paracetamol (acetaminophen) adducts with
 hydrogen-bond acceptors
;
_journal_issue 6
_journal_name_full 'Acta Crystallographica Section B'
_journal_page_first 1057
_journal_page_last 1066
_journal_paper_doi 10.1107/S0108768102015987
_journal_volume 58
_journal_year 2002
_chemical_formula_moiety '[C8H9NO2][C10H8N2]'
_chemical_formula_sum 'C18 H17 N3 O2'
_chemical_formula_weight 307.35
_chemical_name_common Paracetamol-bipyridine
_chemical_name_systematic
;
 ?
;
_space_group_IT_number 14
_symmetry_cell_setting monoclinic
_symmetry_space_group_name_Hall '-P 2ybc'
_symmetry_space_group_name_H-M 'P 1 21/c 1'
_atom_sites_solution_hydrogens mixed
_atom_sites_solution_primary direct
_atom_sites_solution_secondary difmap
_audit_creation_method SHELXL-97
_cell_angle_alpha 90.00
_cell_angle_beta 96.1484(16)
_cell_angle_gamma 90.00
_cell_formula_units_Z 8
_cell_length_a 11.2906(10)
_cell_length_b 24.103(2)
_cell_length_c 11.5526(10)
_cell_measurement_reflns_used 5375
_cell_measurement_temperature 150(2)
_cell_measurement_theta_max 28.5
_cell_measurement_theta_min 2
_cell_volume 3125.8(5)
_computing_cell_refinement SAINT
_computing_data_collection SMART
_computing_data_reduction SAINT
_computing_molecular_graphics SHELXTL
_computing_publication_material SHELXTL
_computing_structure_refinement 'SHELXL-97 (Sheldrick, 1997)'
_computing_structure_solution 'SHELXS-97 (Sheldrick, 1990)'
_diffrn_ambient_temperature 150(2)
_diffrn_measured_fraction_theta_full 0.919
_diffrn_measured_fraction_theta_max 0.919
_diffrn_measurement_device_type 'Bruker SMART APEX CCD'
_diffrn_measurement_method 'omega and phi'
_diffrn_radiation_monochromator graphite
_diffrn_radiation_source 'fine-focus sealed tube'
_diffrn_radiation_type MoK\a
_diffrn_radiation_wavelength 0.71073
_diffrn_reflns_av_R_equivalents 0.0220
_diffrn_reflns_av_sigmaI/netI 0.0348
_diffrn_reflns_limit_h_max 14
_diffrn_reflns_limit_h_min -14
_diffrn_reflns_limit_k_max 31
_diffrn_reflns_limit_k_min -19
_diffrn_reflns_limit_l_max 15
_diffrn_reflns_limit_l_min -15
_diffrn_reflns_number 20270
_diffrn_reflns_theta_full 29.18
_diffrn_reflns_theta_max 29.18
_diffrn_reflns_theta_min 1.69
_exptl_absorpt_coefficient_mu 0.087
_exptl_absorpt_correction_T_max 1
_exptl_absorpt_correction_T_min 0.830
_exptl_absorpt_correction_type multi-scan
_exptl_absorpt_process_details Sadabs
_exptl_crystal_colour Colourless
_exptl_crystal_density_diffrn 1.306
_exptl_crystal_density_method 'not measured'
_exptl_crystal_description block
_exptl_crystal_F_000 1296
_exptl_crystal_size_max 0.46
_exptl_crystal_size_mid 0.28
_exptl_crystal_size_min 0.18
_refine_diff_density_max 0.357
_refine_diff_density_min -0.246
_refine_ls_extinction_method none
_refine_ls_goodness_of_fit_ref 1.038
_refine_ls_hydrogen_treatment riding/refall
_refine_ls_matrix_type full
_refine_ls_number_parameters 433
_refine_ls_number_reflns 7766
_refine_ls_number_restraints 0
_refine_ls_restrained_S_all 1.038
_refine_ls_R_factor_all 0.0630
_refine_ls_R_factor_gt 0.0471
_refine_ls_shift/su_max 0.001
_refine_ls_shift/su_mean 0.000
_refine_ls_structure_factor_coef Fsqd
_refine_ls_weighting_details 'calc w=1/[\s^2^(Fo^2^)+(0.0676P)^2^+0.5690P] where P=(Fo^2^+2Fc^2^)/3'
_refine_ls_weighting_scheme calc
_refine_ls_wR_factor_gt 0.1181
_refine_ls_wR_factor_ref 0.1280
_reflns_number_gt 6044
_reflns_number_total 7766
_reflns_threshold_expression >2sigma(I)
_cod_data_source_file an0622.cif
_cod_data_source_block pardip
_cod_depositor_comments
;
The following automatic conversions were performed:
'_symmetry_cell_setting' value 'Monoclinic' changed to 'monoclinic'
according to '/home/saulius/struct/CIF-dictionaries/cif_core.dic'
dictionary named 'cif_core.dic' version 2.4.1 from
2010-06-29.

'_exptl_absorpt_correction_type' value 'Multiscan' changed to
'multi-scan' according to
'/home/saulius/struct/CIF-dictionaries/cif_core.dic' dictionary named
'cif_core.dic' version 2.4.1 from 2010-06-29.

Automatic conversion script
Id: cif_fix_enum 1527 2010-12-29 10:47:43Z saulius 

The following automatic conversions were performed:

'_symmetry_cell_setting' value 'Monoclinic' changed to 'monoclinic'
according to /home/saulius/struct/CIF-dictionaries/cif_core.dic
dictionary named 'cif_core.dic' version 2.4.1 from
2010-06-29.

'_exptl_absorpt_correction_type' value 'Multiscan'
changed to 'multi-scan' according to
/home/saulius/struct/CIF-dictionaries/cif_core.dic dictionary named
'cif_core.dic' version 2.4.1 from 2010-06-29.

Automatic conversion script
Id: cif_fix_values 1715 2011-07-08 13:25:40Z adriana 

The following automatic conversions were performed:

'_atom_sites_solution_hydrogens' value 'geom/difmap' was changed to
'mixed'.

Automatic conversion script
Id: cif_fix_values 6452 2018-10-05 10:23:21Z andrius 
;
_cod_original_sg_symbol_H-M P21/c
_cod_database_code 2103466
_cod_database_fobs_code 2103466

loop_
_symmetry_equiv_pos_as_xyz
'x, y, z'
'-x, y+1/2, -z+1/2'
'-x, -y, -z'
'x, -y-1/2, z-1/2'

loop_
_atom_site_label
_atom_site_fract_x
_atom_site_fract_y
_atom_site_fract_z
_atom_site_U_iso_or_equiv
_atom_site_adp_type
_atom_site_calc_flag
_atom_site_refinement_flags
_atom_site_occupancy
_atom_site_type_symbol
O1A 0.46834(9) 0.54205(4) 0.67869(9) 0.0327(2) Uani d . 1 O
H11A 0.3988(17) 0.5470(8) 0.6328(16) 0.053(5) Uiso d . 1 H
C1A 0.49035(11) 0.58741(5) 0.74728(11) 0.0241(3) Uani d . 1 C
C2A 0.41817(11) 0.63456(6) 0.74046(11) 0.0249(3) Uani d . 1 C
H2A 0.3495 0.6361 0.6853 0.030 Uiso calc R 1 H
C3A 0.44646(11) 0.67895(6) 0.81381(11) 0.0239(3) Uani d . 1 C
H3A 0.3970 0.7109 0.8080 0.029 Uiso calc R 1 H
C4A 0.54627(10) 0.67779(5) 0.89637(10) 0.0214(3) Uani d . 1 C
C5A 0.61741(10) 0.63037(5) 0.90390(11) 0.0236(3) Uani d . 1 C
H5A 0.6851 0.6284 0.9602 0.028 Uiso calc R 1 H
C6A 0.58955(11) 0.58626(5) 0.82955(11) 0.0252(3) Uani d . 1 C
H6A 0.6394 0.5544 0.8348 0.030 Uiso calc R 1 H
N1A 0.57076(9) 0.72634(5) 0.96420(9) 0.0244(2) Uani d . 1 N
H1A 0.5286(15) 0.7555(8) 0.9381(15) 0.041(5) Uiso d . 1 H
C7A 0.65288(11) 0.73344(6) 1.05637(11) 0.0257(3) Uani d . 1 C
O2A 0.71520(9) 0.69540(4) 1.10120(9) 0.0346(2) Uani d . 1 O
C8A 0.66652(14) 0.79185(6) 1.10166(13) 0.0351(3) Uani d . 1 C
H8A3 0.5989 0.8143 1.0683 0.053 Uiso calc R 1 H
H8A1 0.7407 0.8077 1.0795 0.053 Uiso calc R 1 H
H8A2 0.6687 0.7916 1.1867 0.053 Uiso calc R 1 H
O1B -0.17404(9) 0.70472(4) 0.31870(9) 0.0329(2) Uani d . 1 O
H11B -0.2120(17) 0.7009(8) 0.2482(17) 0.054(5) Uiso d . 1 H
C1B -0.10668(11) 0.65807(5) 0.34299(11) 0.0239(3) Uani d . 1 C
C2B -0.11935(11) 0.61041(5) 0.27529(11) 0.0243(3) Uani d . 1 C
H2B -0.1779 0.6089 0.2099 0.029 Uiso calc R 1 H
C3B -0.04645(11) 0.56509(5) 0.30332(11) 0.0232(3) Uani d . 1 C
H3B -0.0555 0.5326 0.2565 0.028 Uiso calc R 1 H
C4B 0.03999(11) 0.56623(5) 0.39888(10) 0.0215(3) Uani d . 1 C
C5B 0.05089(11) 0.61371(6) 0.46757(11) 0.0253(3) Uani d . 1 C
H5B 0.1084 0.6150 0.5338 0.030 Uiso calc R 1 H
C6B -0.02195(12) 0.65906(6) 0.43967(11) 0.0269(3) Uani d . 1 C
H6B -0.0139 0.6913 0.4872 0.032 Uiso calc R 1 H
N1B 0.11207(9) 0.51792(5) 0.41949(9) 0.0235(2) Uani d . 1 N
H1B 0.0879(15) 0.4871(7) 0.3763(15) 0.040(5) Uiso d . 1 H
C7B 0.21470(11) 0.51287(6) 0.48947(11) 0.0255(3) Uani d . 1 C
O2B 0.25876(9) 0.55108(4) 0.55123(9) 0.0363(3) Uani d . 1 O
C8B 0.27438(13) 0.45704(6) 0.48716(13) 0.0327(3) Uani d . 1 C
H8B3 0.3391 0.4589 0.4372 0.049 Uiso calc R 1 H
H8B2 0.2160 0.4292 0.4565 0.049 Uiso calc R 1 H
H8B1 0.3068 0.4467 0.5663 0.049 Uiso calc R 1 H
N1S 0.22228(11) 1.01998(5) 0.43528(10) 0.0334(3) Uani d . 1 N
C2S 0.32276(13) 0.99162(6) 0.42734(12) 0.0327(3) Uani d . 1 C
H2S 0.3655 0.9987 0.3624 0.039 Uiso calc R 1 H
C3S 0.36827(12) 0.95257(6) 0.50812(12) 0.0286(3) Uani d . 1 C
H3S 0.4402 0.9337 0.4980 0.034 Uiso calc R 1 H
C4S 0.30792(11) 0.94127(5) 0.60407(11) 0.0232(3) Uani d . 1 C
C5S 0.20221(11) 0.97000(6) 0.61208(12) 0.0259(3) Uani d . 1 C
H5S 0.1566 0.9633 0.6752 0.031 Uiso calc R 1 H
C6S 0.16424(12) 1.00846(6) 0.52688(12) 0.0300(3) Uani d . 1 C
H6S 0.0922 1.0278 0.5343 0.036 Uiso calc R 1 H
C7S 0.35499(11) 0.90080(5) 0.69463(11) 0.0245(3) Uani d . 1 C
C8S 0.47462(13) 0.88546(7) 0.70870(14) 0.0387(4) Uani d . 1 C
H9S 0.5289 0.9009 0.6601 0.046 Uiso calc R 1 H
H8S 0.5951 0.8377 0.8015 0.046 Uiso d R 1 H
C9S 0.51341(14) 0.84764(7) 0.79405(15) 0.0428(4) Uani d . 1 C
N10S 0.44358(11) 0.82431(5) 0.86616(11) 0.0360(3) Uani d . 1 N
C11S 0.32906(14) 0.83940(6) 0.85242(13) 0.0357(3) Uani d . 1 C
H12S 0.2771 0.8236 0.9029 0.043 Uiso calc R 1 H
H11S 0.1997 0.8854 0.7633 0.043 Uiso d R 1 H
C12S 0.28196(12) 0.87658(6) 0.76920(12) 0.0304(3) Uani d . 1 C
N1T -0.03590(10) 0.91934(5) 0.23162(9) 0.0266(2) Uani d . 1 N
C2T 0.08033(12) 0.91539(6) 0.26824(11) 0.0264(3) Uani d . 1 C
H2T 0.1341 0.9384 0.2325 0.032 Uiso calc R 1 H
C3T 0.12637(11) 0.87968(5) 0.35504(11) 0.0251(3) Uani d . 1 C
H3T 0.2098 0.8785 0.3776 0.030 Uiso calc R 1 H
C4T 0.05009(11) 0.84541(5) 0.40933(11) 0.0218(3) Uani d . 1 C
C5T -0.07067(11) 0.84813(6) 0.36960(12) 0.0261(3) Uani d . 1 C
H5T -0.1263 0.8249 0.4023 0.031 Uiso calc R 1 H
C6T -0.10835(12) 0.88510(6) 0.28194(12) 0.0281(3) Uani d . 1 C
H6T -0.1910 0.8863 0.2557 0.034 Uiso calc R 1 H
C7T 0.09745(11) 0.80794(5) 0.50508(11) 0.0227(3) Uani d . 1 C
C8T 0.21076(12) 0.78506(6) 0.50731(12) 0.0292(3) Uani d . 1 C
H8T 0.2588 0.7928 0.4466 0.035 Uiso calc R 1 H
C9T 0.25276(13) 0.75094(6) 0.59891(12) 0.0328(3) Uani d . 1 C
H9T 0.3304 0.7358 0.5987 0.039 Uiso calc R 1 H
N10T 0.19135(11) 0.73794(5) 0.68745(10) 0.0330(3) Uani d . 1 N
C12T 0.03221(12) 0.79457(5) 0.59657(11) 0.0263(3) Uani d . 1 C
H12T -0.0458 0.8090 0.5989 0.032 Uiso calc R 1 H
C11T 0.08214(13) 0.75996(6) 0.68432(12) 0.0309(3) Uani d . 1 C
H11T 0.0361 0.7513 0.7461 0.037 Uiso calc R 1 H

loop_
_atom_site_aniso_label
_atom_site_aniso_U_11
_atom_site_aniso_U_22
_atom_site_aniso_U_33
_atom_site_aniso_U_12
_atom_site_aniso_U_13
_atom_site_aniso_U_23
O1A 0.0296(5) 0.0300(5) 0.0359(5) 0.0048(4) -0.0091(4) -0.0093(4)
C1A 0.0221(6) 0.0254(7) 0.0243(6) -0.0002(5) -0.0003(5) -0.0011(5)
C2A 0.0198(6) 0.0298(7) 0.0239(6) 0.0029(5) -0.0028(5) 0.0018(5)
C3A 0.0213(6) 0.0246(6) 0.0255(6) 0.0056(5) 0.0008(5) 0.0035(5)
C4A 0.0210(6) 0.0218(6) 0.0212(6) 0.0010(5) 0.0016(4) 0.0023(5)
C5A 0.0186(5) 0.0254(6) 0.0254(6) 0.0020(5) -0.0039(5) 0.0031(5)
C6A 0.0218(6) 0.0234(6) 0.0295(7) 0.0047(5) -0.0015(5) 0.0002(5)
N1A 0.0253(5) 0.0217(5) 0.0251(5) 0.0049(4) -0.0021(4) 0.0016(4)
C7A 0.0251(6) 0.0267(7) 0.0249(6) 0.0017(5) 0.0006(5) -0.0001(5)
O2A 0.0357(5) 0.0313(5) 0.0333(5) 0.0080(4) -0.0124(4) -0.0028(4)
C8A 0.0401(8) 0.0288(7) 0.0350(8) 0.0024(6) -0.0032(6) -0.0063(6)
O1B 0.0391(6) 0.0258(5) 0.0311(5) 0.0065(4) -0.0091(4) -0.0038(4)
C1B 0.0253(6) 0.0226(6) 0.0232(6) 0.0004(5) 0.0001(5) 0.0009(5)
C2B 0.0243(6) 0.0259(7) 0.0215(6) -0.0026(5) -0.0032(5) -0.0017(5)
C3B 0.0254(6) 0.0220(6) 0.0218(6) -0.0036(5) 0.0002(5) -0.0036(5)
C4B 0.0227(6) 0.0217(6) 0.0201(6) -0.0021(5) 0.0021(5) 0.0011(5)
C5B 0.0276(6) 0.0277(7) 0.0193(6) -0.0020(5) -0.0030(5) -0.0012(5)
C6B 0.0340(7) 0.0236(7) 0.0217(6) -0.0014(5) -0.0027(5) -0.0045(5)
N1B 0.0241(5) 0.0223(6) 0.0229(5) -0.0005(4) -0.0025(4) -0.0019(4)
C7B 0.0248(6) 0.0300(7) 0.0215(6) 0.0001(5) 0.0013(5) -0.0010(5)
O2B 0.0311(5) 0.0378(6) 0.0367(6) 0.0047(4) -0.0113(4) -0.0121(5)
C8B 0.0316(7) 0.0323(8) 0.0328(7) 0.0059(6) -0.0036(6) -0.0016(6)
N1S 0.0398(7) 0.0270(6) 0.0304(6) -0.0043(5) -0.0097(5) 0.0038(5)
C2S 0.0387(7) 0.0324(8) 0.0267(7) -0.0083(6) 0.0010(6) 0.0045(6)
C3S 0.0270(6) 0.0284(7) 0.0304(7) -0.0009(5) 0.0027(5) 0.0021(6)
C4S 0.0239(6) 0.0194(6) 0.0256(6) -0.0026(5) -0.0010(5) 0.0000(5)
C5S 0.0239(6) 0.0251(7) 0.0280(7) -0.0021(5) 0.0000(5) 0.0001(5)
C6S 0.0275(6) 0.0245(7) 0.0355(7) 0.0004(5) -0.0085(6) -0.0007(6)
C7S 0.0273(6) 0.0200(6) 0.0256(6) 0.0012(5) 0.0001(5) -0.0002(5)
C8S 0.0282(7) 0.0433(9) 0.0451(9) 0.0045(6) 0.0066(6) 0.0146(7)
C9S 0.0327(8) 0.0440(9) 0.0506(10) 0.0120(7) -0.0003(7) 0.0133(8)
N10S 0.0447(7) 0.0268(6) 0.0352(7) 0.0077(5) -0.0007(5) 0.0047(5)
C11S 0.0439(8) 0.0296(8) 0.0344(8) 0.0050(6) 0.0089(6) 0.0083(6)
C12S 0.0315(7) 0.0284(7) 0.0320(7) 0.0052(6) 0.0065(6) 0.0048(6)
N1T 0.0317(6) 0.0233(6) 0.0242(5) 0.0023(5) -0.0001(4) 0.0007(4)
C2T 0.0309(7) 0.0235(6) 0.0250(6) -0.0017(5) 0.0036(5) 0.0009(5)
C3T 0.0242(6) 0.0248(6) 0.0256(6) -0.0005(5) -0.0002(5) -0.0006(5)
C4T 0.0266(6) 0.0178(6) 0.0207(6) 0.0025(5) 0.0016(5) -0.0025(5)
C5T 0.0254(6) 0.0230(6) 0.0300(7) -0.0004(5) 0.0039(5) 0.0021(5)
C6T 0.0247(6) 0.0276(7) 0.0309(7) 0.0017(5) -0.0017(5) 0.0005(6)
C7T 0.0286(6) 0.0174(6) 0.0218(6) 0.0010(5) 0.0003(5) -0.0015(5)
C8T 0.0314(7) 0.0307(7) 0.0262(6) 0.0071(6) 0.0060(5) 0.0033(6)
C9T 0.0340(7) 0.0328(8) 0.0312(7) 0.0111(6) 0.0018(6) 0.0027(6)
N10T 0.0403(7) 0.0300(6) 0.0280(6) 0.0062(5) 0.0008(5) 0.0042(5)
C12T 0.0284(6) 0.0238(7) 0.0268(6) 0.0027(5) 0.0039(5) 0.0000(5)
C11T 0.0384(7) 0.0295(7) 0.0253(7) 0.0007(6) 0.0059(6) 0.0032(6)

loop_
_atom_type_symbol
_atom_type_description
_atom_type_scat_dispersion_real
_atom_type_scat_dispersion_imag
_atom_type_scat_source
C C 0.0033 0.0016 'International Tables Vol C Tables 4.2.6.8 and 6.1.1.4'
H H 0.0000 0.0000 'International Tables Vol C Tables 4.2.6.8 and 6.1.1.4'
N N 0.0061 0.0033 'International Tables Vol C Tables 4.2.6.8 and 6.1.1.4'
O O 0.0106 0.0060 'International Tables Vol C Tables 4.2.6.8 and 6.1.1.4'

loop_
_geom_angle_atom_site_label_1
_geom_angle_atom_site_label_2
_geom_angle_atom_site_label_3
_geom_angle
C1A O1A H11A 109.2(12)
O1A C1A C6A 117.84(11)
O1A C1A C2A 123.61(11)
C6A C1A C2A 118.55(12)
C3A C2A C1A 120.06(11)
C3A C2A H2A 120.0
C1A C2A H2A 120.0
C2A C3A C4A 121.35(12)
C2A C3A H3A 119.3
C4A C3A H3A 119.3
C5A C4A C3A 118.46(12)
C5A C4A N1A 124.38(11)
C3A C4A N1A 117.11(11)
C6A C5A C4A 120.05(11)
C6A C5A H5A 120.0
C4A C5A H5A 120.0
C5A C6A C1A 121.53(12)
C5A C6A H6A 119.2
C1A C6A H6A 119.2
C7A N1A C4A 128.22(11)
C7A N1A H1A 118.0(11)
C4A N1A H1A 113.7(11)
O2A C7A N1A 123.41(13)
O2A C7A C8A 121.09(12)
N1A C7A C8A 115.50(12)
C7A C8A H8A3 109.5
C7A C8A H8A1 109.5
H8A3 C8A H8A1 109.5
C7A C8A H8A2 109.5
H8A3 C8A H8A2 109.5
H8A1 C8A H8A2 109.5
C1B O1B H11B 107.9(13)
O1B C1B C2B 122.84(11)
O1B C1B C6B 118.00(12)
C2B C1B C6B 119.16(12)
C3B C2B C1B 119.86(11)
C3B C2B H2B 120.1
C1B C2B H2B 120.1
C2B C3B C4B 121.19(12)
C2B C3B H3B 119.4
C4B C3B H3B 119.4
C5B C4B C3B 118.69(12)
C5B C4B N1B 124.25(11)
C3B C4B N1B 117.06(11)
C6B C5B C4B 120.18(11)
C6B C5B H5B 119.9
C4B C5B H5B 119.9
C5B C6B C1B 120.90(12)
C5B C6B H6B 119.6
C1B C6B H6B 119.6
C7B N1B C4B 127.85(11)
C7B N1B H1B 116.0(10)
C4B N1B H1B 116.0(10)
O2B C7B N1B 123.14(12)
O2B C7B C8B 121.50(11)
N1B C7B C8B 115.36(12)
C7B C8B H8B3 109.5
C7B C8B H8B2 109.5
H8B3 C8B H8B2 109.5
C7B C8B H8B1 109.5
H8B3 C8B H8B1 109.5
H8B2 C8B H8B1 109.5
C6S N1S C2S 116.19(12)
N1S C2S C3S 123.91(13)
N1S C2S H2S 118.0
C3S C2S H2S 118.0
C2S C3S C4S 119.52(13)
C2S C3S H3S 120.2
C4S C3S H3S 120.2
C3S C4S C5S 116.93(12)
C3S C4S C7S 121.43(12)
C5S C4S C7S 121.63(12)
C6S C5S C4S 119.21(13)
C6S C5S H5S 120.4
C4S C5S H5S 120.4
N1S C6S C5S 124.22(13)
N1S C6S H6S 117.9
C5S C6S H6S 117.9
C12S C7S C8S 116.76(12)
C12S C7S C4S 121.54(12)
C8S C7S C4S 121.70(12)
C9S C8S C7S 119.25(14)
C9S C8S H9S 120.4
C7S C8S H9S 120.4
N10S C9S C8S 124.22(14)
N10S C9S H8S 118.2
C8S C9S H8S 117.6
C9S N10S C11S 116.18(12)
N10S C11S C12S 123.77(14)
N10S C11S H12S 118.1
C12S C11S H12S 118.1
C11S C12S C7S 119.82(13)
C11S C12S H11S 119.8
C7S C12S H11S 120.4
C6T N1T C2T 116.30(11)
N1T C2T C3T 123.67(12)
N1T C2T H2T 118.2
C3T C2T H2T 118.2
C2T C3T C4T 119.66(12)
C2T C3T H3T 120.2
C4T C3T H3T 120.2
C3T C4T C5T 117.07(12)
C3T C4T C7T 120.47(11)
C5T C4T C7T 122.46(12)
C6T C5T C4T 119.06(12)
C6T C5T H5T 120.5
C4T C5T H5T 120.5
N1T C6T C5T 124.18(12)
N1T C6T H6T 117.9
C5T C6T H6T 117.9
C12T C7T C8T 117.09(12)
C12T C7T C4T 122.05(11)
C8T C7T C4T 120.85(12)
C9T C8T C7T 119.29(13)
C9T C8T H8T 120.4
C7T C8T H8T 120.4
N10T C9T C8T 124.25(13)
N10T C9T H9T 117.9
C8T C9T H9T 117.9
C9T N10T C11T 116.05(12)
C11T C12T C7T 119.28(12)
C11T C12T H12T 120.4
C7T C12T H12T 120.4
N10T C11T C12T 124.04(13)
N10T C11T H11T 118.0
C12T C11T H11T 118.0

loop_
_geom_bond_atom_site_label_1
_geom_bond_atom_site_label_2
_geom_bond_distance
O1A C1A 1.3575(16)
O1A H11A 0.907(19)
C1A C6A 1.3894(17)
C1A C2A 1.3957(18)
C2A C3A 1.3811(19)
C2A H2A 0.9500
C3A C4A 1.3965(16)
C3A H3A 0.9500
C4A C5A 1.3941(17)
C4A N1A 1.4190(16)
C5A C6A 1.3819(18)
C5A H5A 0.9500
C6A H6A 0.9500
N1A C7A 1.3458(16)
N1A H1A 0.884(18)
C7A O2A 1.2353(16)
C7A C8A 1.5041(19)
C8A H8A3 0.9800
C8A H8A1 0.9800
C8A H8A2 0.9800
O1B C1B 1.3697(15)
O1B H11B 0.883(19)
C1B C2B 1.3883(18)
C1B C6B 1.3908(17)
C2B C3B 1.3852(18)
C2B H2B 0.9500
C3B C4B 1.3932(16)
C3B H3B 0.9500
C4B C5B 1.3905(18)
C4B N1B 1.4259(16)
C5B C6B 1.3849(18)
C5B H5B 0.9500
C6B H6B 0.9500
N1B C7B 1.3455(16)
N1B H1B 0.920(18)
C7B O2B 1.2363(16)
C7B C8B 1.5066(19)
C8B H8B3 0.9800
C8B H8B2 0.9800
C8B H8B1 0.9800
N1S C6S 1.332(2)
N1S C2S 1.336(2)
C2S C3S 1.3849(19)
C2S H2S 0.9500
C3S C4S 1.3890(19)
C3S H3S 0.9500
C4S C5S 1.3915(18)
C4S C7S 1.4863(17)
C5S C6S 1.3860(18)
C5S H5S 0.9500
C6S H6S 0.9500
C7S C12S 1.3839(19)
C7S C8S 1.3930(19)
C8S C9S 1.379(2)
C8S H9S 0.9500
C9S N10S 1.331(2)
C9S H8S 0.9483
N10S C11S 1.3362(19)
C11S C12S 1.3786(19)
C11S H12S 0.9500
C12S H11S 0.9481
N1T C6T 1.3379(17)
N1T C2T 1.3383(17)
C2T C3T 1.3801(18)
C2T H2T 0.9500
C3T C4T 1.3905(18)
C3T H3T 0.9500
C4T C5T 1.3928(17)
C4T C7T 1.4826(17)
C5T C6T 1.3813(18)
C5T H5T 0.9500
C6T H6T 0.9500
C7T C12T 1.3894(18)
C7T C8T 1.3909(18)
C8T C9T 1.3834(19)
C8T H8T 0.9500
C9T N10T 1.3330(19)
C9T H9T 0.9500
N10T C11T 1.3394(18)
C12T C11T 1.3851(19)
C12T H12T 0.9500
C11T H11T 0.9500

loop_
_cod_related_entry_id
_cod_related_entry_database
_cod_related_entry_code
1 ChemSpider 30654496
